data_2019955
loop_
_publ_author_name
'Huang, Qiu-Ying'
'Su, Ming-Yang'
'Meng, Xiang-Ru'

_publ_section_title
;
 A two-dimensional layered Cd^II^ coordination polymer with a
 three-dimensional supramolecular architecture incorporating mixed
 multidentate <i>N</i>- and <i>O</i>-donor ligands
;
_journal_issue 6
_journal_name_full 'Acta Crystallographica Section C'
_journal_page_first
;
;
_journal_paper_doi 10.1107/S2053229615009043
_journal_volume 71
_journal_year 2015
_chemical_formula_iupac '[Cd (C4 H4 O4) (C9 H8 N6)]'
_chemical_formula_moiety 'C13 H12 Cd N6 O4'
_chemical_formula_sum 'C13 H12 Cd N6 O4'
_chemical_formula_weight 428.69
_chemical_name_systematic
Poly[bis{\m~2~-1-[(1<i>H</i>-benzimidazolyl)methyl]-1<i>H</i>-tetrazole-\k^2^<i>N</i>^3^:<i>N</i>^4^}(\m~4~-butanedioato-\k^4^<i>O</i>^1^:<i>O</i>^1'^:<i>O</i>^4^:<i>O</i>^4'^)(\m~2~-butanedioato-\k^2^<i>O</i>^1^:<i>O</i>^4^)dicadmium]
_space_group_crystal_system triclinic
_space_group_IT_number 2
_space_group_name_Hall '-P 1'
_space_group_name_H-M_alt 'P -1'
_symmetry_space_group_name_Hall '-P 1'
_symmetry_space_group_name_H-M 'P -1'
_atom_sites_solution_hydrogens geom
_audit_creation_method SHELXL-2014/7
_cell_angle_alpha 90.50(3)
_cell_angle_beta 103.76(3)
_cell_angle_gamma 101.40(3)
_cell_formula_units_Z 2
_cell_length_a 7.9867(16)
_cell_length_b 8.3516(17)
_cell_length_c 11.604(2)
_cell_measurement_reflns_used 2613
_cell_measurement_temperature 293(2)
_cell_measurement_theta_max 27.8366
_cell_measurement_theta_min 1.8107
_cell_volume 735.7(3)
_computing_cell_refinement
;
CrystalClear (Rigaku/MSC, 2004)
;
_computing_data_collection
;
CrystalClear (Rigaku/MSC, 2004)
;
_computing_data_reduction
;
CrystalClear (Rigaku/MSC, 2004)
;
_computing_molecular_graphics
;
DIAMOND (Brandenburg & Putz, 2005)
;
_computing_publication_material
;
publCIF (Westrip, 2010)
;
_computing_structure_refinement
;
SHELXL2014 (Sheldrick, 2015)
;
_computing_structure_solution
;
SHELXS97 (Sheldrick, 2008)
;
_diffrn_ambient_temperature 293(2)
_diffrn_detector_area_resol_mean 28.5714
_diffrn_measured_fraction_theta_full 0.995
_diffrn_measured_fraction_theta_max 0.989
_diffrn_measurement_device_type 'Rigaku Saturn'
_diffrn_measurement_method \w
_diffrn_radiation_monochromator graphite
_diffrn_radiation_source 'fine-focus sealed tube'
_diffrn_radiation_type MoK\a
_diffrn_radiation_wavelength 0.71073
_diffrn_reflns_av_R_equivalents 0.0201
_diffrn_reflns_limit_h_max 10
_diffrn_reflns_limit_h_min -10
_diffrn_reflns_limit_k_max 10
_diffrn_reflns_limit_k_min -10
_diffrn_reflns_limit_l_max 15
_diffrn_reflns_limit_l_min -15
_diffrn_reflns_number 9080
_diffrn_reflns_theta_full 25.242
_diffrn_reflns_theta_max 27.881
_diffrn_reflns_theta_min 1.810
_exptl_absorpt_coefficient_mu 1.518
_exptl_absorpt_correction_T_max 0.8271
_exptl_absorpt_correction_T_min 0.7717
_exptl_absorpt_correction_type multi-scan
_exptl_absorpt_process_details
;
(CrystalClear; Rigaku/MSC, 2004)
;
_exptl_crystal_colour colourless
_exptl_crystal_density_diffrn 1.935
_exptl_crystal_description prism
_exptl_crystal_F_000 424
_exptl_crystal_size_max 0.180
_exptl_crystal_size_mid 0.160
_exptl_crystal_size_min 0.130
_refine_diff_density_max 0.782
_refine_diff_density_min -0.418
_refine_ls_extinction_method none
_refine_ls_goodness_of_fit_ref 1.087
_refine_ls_hydrogen_treatment constr
_refine_ls_matrix_type full
_refine_ls_number_parameters 217
_refine_ls_number_reflns 3480
_refine_ls_number_restraints 0
_refine_ls_restrained_S_all 1.087
_refine_ls_R_factor_all 0.0249
_refine_ls_R_factor_gt 0.0231
_refine_ls_shift/su_max 0.001
_refine_ls_shift/su_mean 0.000
_refine_ls_structure_factor_coef Fsqd
_refine_ls_weighting_details 'w=1/[\s^2^(Fo^2^)+(0.0214P)^2^+0.5546P] where P=(Fo^2^+2Fc^2^)/3'
_refine_ls_weighting_scheme calc
_refine_ls_wR_factor_gt 0.0533
_refine_ls_wR_factor_ref 0.0543
_reflns_number_gt 3336
_reflns_number_total 3480
_reflns_threshold_expression I>2\s(I)
_cod_data_source_file wq3089sup1.cf
_cod_data_source_block I
_cod_database_code 2019955
_shelx_space_group_comment
;
The symmetry employed for this shelxl refinement is uniquely defined
by the following loop, which should always be used as a source of
symmetry information in preference to the above space-group names.
They are only intended as comments.
;
_shelx_estimated_absorpt_t_min 0.772
_shelx_estimated_absorpt_t_max 0.827

loop_
_space_group_symop_operation_xyz
'x, y, z'
'-x, -y, -z'

loop_
_atom_site_type_symbol
_atom_site_label
_atom_site_fract_x
_atom_site_fract_y
_atom_site_fract_z
_atom_site_U_iso_or_equiv
_atom_site_adp_type
_atom_site_calc_flag
_atom_site_occupancy
Cd Cd1 0.10045(2) 0.15201(2) 0.15285(2) 0.02409(6) Uani d 1
N N1 0.0295(3) 0.3920(2) 0.24312(19) 0.0345(4) Uani d 1
N N2 -0.0371(3) 0.3821(3) 0.3401(2) 0.0428(5) Uani d 1
N N3 -0.0839(3) 0.5166(3) 0.36075(19) 0.0417(5) Uani d 1
N N4 -0.0473(2) 0.6163(2) 0.27628(16) 0.0262(4) Uani d 1
N N5 0.1277(2) 0.8638(2) 0.47560(16) 0.0286(4) Uani d 1
H H5B 0.0908 0.7779 0.5101 0.034 Uiso calc 1
N N6 0.1457(2) 1.0389(2) 0.33447(15) 0.0245(4) Uani d 1
O O1 0.1546(2) -0.0858(2) 0.06800(17) 0.0385(4) Uani d 1
O O2 0.1912(2) -0.0712(2) -0.11436(15) 0.0388(4) Uani d 1
O O3 0.2140(2) 0.3375(3) 0.02322(17) 0.0542(6) Uani d 1
O O4 0.3894(3) 0.2954(3) 0.18917(18) 0.0528(5) Uani d 1
C C1 0.0214(3) 0.5382(3) 0.2052(2) 0.0315(5) Uani d 1
H H1A 0.0578 0.5802 0.1392 0.038 Uiso calc 1
C C2 -0.0806(3) 0.7819(3) 0.2761(2) 0.0307(5) Uani d 1
H H2A -0.1908 0.7804 0.2979 0.037 Uiso calc 1
H H2B -0.0918 0.8207 0.1966 0.037 Uiso calc 1
C C3 0.0651(3) 0.8965(2) 0.36131(18) 0.0241(4) Uani d 1
C C4 0.2621(3) 0.9939(3) 0.52659(19) 0.0261(4) Uani d 1
C C5 0.3786(3) 1.0199(3) 0.6386(2) 0.0345(5) Uani d 1
H H5A 0.3732 0.9440 0.6964 0.041 Uiso calc 1
C C6 0.5016(3) 1.1636(3) 0.6588(2) 0.0367(5) Uani d 1
H H6A 0.5820 1.1856 0.7323 0.044 Uiso calc 1
C C7 0.5098(3) 1.2781(3) 0.5718(2) 0.0370(5) Uani d 1
H H7A 0.5939 1.3750 0.5895 0.044 Uiso calc 1
C C8 0.3962(3) 1.2506(3) 0.4605(2) 0.0336(5) Uani d 1
H H8A 0.4025 1.3264 0.4027 0.040 Uiso calc 1
C C9 0.2711(3) 1.1043(3) 0.43826(18) 0.0242(4) Uani d 1
C C10 0.2511(3) -0.0646(3) -0.0043(2) 0.0277(4) Uani d 1
C C11 0.4483(3) -0.0306(3) 0.04422(19) 0.0325(5) Uani d 1
H H11A 0.4795 0.0499 0.1106 0.039 Uiso calc 1
H H11B 0.4822 -0.1304 0.0744 0.039 Uiso calc 1
C C12 0.3619(3) 0.3633(3) 0.0935(2) 0.0357(5) Uani d 1
C C13 0.5164(4) 0.4767(4) 0.0636(2) 0.0458(7) Uani d 1
H H13A 0.5468 0.5756 0.1150 0.055 Uiso calc 1
H H13C 0.6170 0.4242 0.0805 0.055 Uiso calc 1

loop_
_atom_site_aniso_label
_atom_site_aniso_U_11
_atom_site_aniso_U_22
_atom_site_aniso_U_33
_atom_site_aniso_U_12
_atom_site_aniso_U_13
_atom_site_aniso_U_23
Cd1 0.02097(8) 0.02589(9) 0.02485(9) 0.00194(6) 0.00675(6) 0.00505(6)
N1 0.0427(11) 0.0245(10) 0.0379(11) 0.0086(8) 0.0117(9) -0.0001(8)
N2 0.0663(15) 0.0258(10) 0.0427(12) 0.0131(10) 0.0224(11) 0.0116(9)
N3 0.0651(15) 0.0302(11) 0.0381(12) 0.0131(10) 0.0256(11) 0.0101(9)
N4 0.0304(9) 0.0196(9) 0.0277(9) 0.0040(7) 0.0061(7) 0.0046(7)
N5 0.0337(10) 0.0242(9) 0.0269(9) 0.0043(8) 0.0068(8) 0.0071(7)
N6 0.0284(9) 0.0210(8) 0.0223(8) 0.0049(7) 0.0028(7) 0.0026(7)
O1 0.0306(8) 0.0358(9) 0.0533(11) 0.0024(7) 0.0222(8) 0.0004(8)
O2 0.0225(8) 0.0550(11) 0.0335(9) 0.0047(7) -0.0009(7) -0.0030(8)
O3 0.0355(10) 0.0688(14) 0.0442(11) -0.0172(9) 0.0048(8) 0.0204(10)
O4 0.0396(10) 0.0684(14) 0.0452(11) -0.0047(10) 0.0125(9) 0.0236(10)
C1 0.0358(12) 0.0285(12) 0.0307(11) 0.0053(9) 0.0101(10) 0.0041(9)
C2 0.0314(11) 0.0203(10) 0.0372(12) 0.0063(9) 0.0012(9) 0.0024(9)
C3 0.0263(10) 0.0215(10) 0.0250(10) 0.0073(8) 0.0054(8) 0.0025(8)
C4 0.0295(10) 0.0266(11) 0.0238(10) 0.0084(9) 0.0073(8) 0.0039(8)
C5 0.0401(13) 0.0395(13) 0.0231(11) 0.0101(11) 0.0045(9) 0.0061(10)
C6 0.0367(13) 0.0445(14) 0.0256(11) 0.0103(11) -0.0002(9) -0.0044(10)
C7 0.0354(12) 0.0320(12) 0.0381(13) 0.0015(10) 0.0028(10) -0.0046(10)
C8 0.0370(12) 0.0259(11) 0.0334(12) 0.0023(9) 0.0034(10) 0.0032(9)
C9 0.0271(10) 0.0243(10) 0.0213(9) 0.0079(8) 0.0038(8) 0.0019(8)
C10 0.0211(10) 0.0259(11) 0.0351(12) 0.0049(8) 0.0052(9) -0.0013(9)
C11 0.0212(10) 0.0513(15) 0.0240(11) 0.0063(10) 0.0045(9) 0.0047(10)
C12 0.0366(13) 0.0325(12) 0.0350(12) -0.0070(10) 0.0146(10) 0.0007(10)
C13 0.0368(13) 0.0532(16) 0.0369(14) -0.0152(12) 0.0086(11) 0.0092(12)

loop_
_atom_type_symbol
_atom_type_description
_atom_type_scat_dispersion_real
_atom_type_scat_dispersion_imag
_atom_type_scat_source
C C 0.0033 0.0016 'International Tables Vol C Tables 4.2.6.8 and 6.1.1.4'
H H 0.0000 0.0000 'International Tables Vol C Tables 4.2.6.8 and 6.1.1.4'
N N 0.0061 0.0033 'International Tables Vol C Tables 4.2.6.8 and 6.1.1.4'
O O 0.0106 0.0060 'International Tables Vol C Tables 4.2.6.8 and 6.1.1.4'
Cd Cd -0.8075 1.2024 'International Tables Vol C Tables 4.2.6.8 and 6.1.1.4'

loop_
_geom_angle_atom_site_label_1
_geom_angle_atom_site_label_2
_geom_angle_atom_site_label_3
_geom_angle_site_symmetry_1
_geom_angle_site_symmetry_3
_geom_angle
_geom_angle_publ_flag
O2 Cd1 N6 2 1_545 93.56(7) y
O2 Cd1 O4 2 . 166.87(8) y
N6 Cd1 O4 1_545 . 92.97(7) y
O2 Cd1 O1 2 . 96.50(7) y
N6 Cd1 O1 1_545 . 89.19(7) y
O4 Cd1 O1 . . 94.98(8) y
O2 Cd1 O3 2 . 116.94(7) y
N6 Cd1 O3 1_545 . 147.96(7) y
O4 Cd1 O3 . . 55.19(7) y
O1 Cd1 O3 . . 96.40(8) y
O2 Cd1 N1 2 . 80.82(7) y
N6 Cd1 N1 1_545 . 89.75(7) y
O4 Cd1 N1 . . 87.83(8) y
O1 Cd1 N1 . . 177.05(6) y
O3 Cd1 N1 . . 85.95(8) y
C1 N1 N2 . . 105.9(2) ?
C1 N1 Cd1 . . 131.29(17) ?
N2 N1 Cd1 . . 122.16(15) ?
N3 N2 N1 . . 110.38(19) ?
N2 N3 N4 . . 106.56(19) ?
C1 N4 N3 . . 108.31(18) ?
C1 N4 C2 . . 131.2(2) ?
N3 N4 C2 . . 120.45(19) ?
C3 N5 C4 . . 107.28(18) ?
C3 N5 H5B . . 126.4 ?
C4 N5 H5B . . 126.4 ?
C3 N6 C9 . . 105.59(17) ?
C3 N6 Cd1 . 1_565 127.42(14) ?
C9 N6 Cd1 . 1_565 126.92(14) ?
C10 O1 Cd1 . . 116.91(15) ?
C10 O2 Cd1 . 2 108.15(15) ?
C12 O3 Cd1 . . 90.33(15) ?
C12 O4 Cd1 . . 92.75(16) ?
N1 C1 N4 . . 108.9(2) ?
N1 C1 H1A . . 125.6 ?
N4 C1 H1A . . 125.6 ?
N4 C2 C3 . . 111.35(18) ?
N4 C2 H2A . . 109.4 ?
C3 C2 H2A . . 109.4 ?
N4 C2 H2B . . 109.4 ?
C3 C2 H2B . . 109.4 ?
H2A C2 H2B . . 108.0 ?
N6 C3 N5 . . 112.49(19) ?
N6 C3 C2 . . 124.39(19) ?
N5 C3 C2 . . 123.11(19) ?
N5 C4 C9 . . 105.66(18) ?
N5 C4 C5 . . 131.7(2) ?
C9 C4 C5 . . 122.5(2) ?
C6 C5 C4 . . 116.3(2) ?
C6 C5 H5A . . 121.8 ?
C4 C5 H5A . . 121.8 ?
C5 C6 C7 . . 121.9(2) ?
C5 C6 H6A . . 119.0 ?
C7 C6 H6A . . 119.0 ?
C8 C7 C6 . . 121.5(2) ?
C8 C7 H7A . . 119.2 ?
C6 C7 H7A . . 119.2 ?
C7 C8 C9 . . 117.2(2) ?
C7 C8 H8A . . 121.4 ?
C9 C8 H8A . . 121.4 ?
C4 C9 C8 . . 120.4(2) ?
C4 C9 N6 . . 108.96(19) ?
C8 C9 N6 . . 130.6(2) ?
O2 C10 O1 . . 123.1(2) ?
O2 C10 C11 . . 118.5(2) ?
O1 C10 C11 . . 118.5(2) ?
C11 C11 C10 2_655 . 114.5(2) ?
C11 C11 H11A 2_655 . 108.6 ?
C10 C11 H11A . . 108.6 ?
C11 C11 H11B 2_655 . 108.6 ?
C10 C11 H11B . . 108.6 ?
H11A C11 H11B . . 107.6 ?
O3 C12 O4 . . 121.7(2) ?
O3 C12 C13 . . 120.6(2) ?
O4 C12 C13 . . 117.6(2) ?
O3 C12 Cd1 . . 62.07(13) ?
O4 C12 Cd1 . . 59.66(13) ?
C13 C12 Cd1 . . 176.8(2) ?
C13 C13 C12 2_665 . 114.3(3) ?
C13 C13 H13A 2_665 . 108.7 ?
C12 C13 H13A . . 108.7 ?
C13 C13 H13C 2_665 . 108.7 ?
C12 C13 H13C . . 108.7 ?
H13A C13 H13C . . 107.6 ?

loop_
_geom_bond_atom_site_label_1
_geom_bond_atom_site_label_2
_geom_bond_site_symmetry_2
_geom_bond_distance
_geom_bond_publ_flag
Cd1 O2 2 2.2271(17) y
Cd1 N6 1_545 2.2960(18) y
Cd1 O4 . 2.318(2) y
Cd1 O1 . 2.3681(18) y
Cd1 O3 . 2.3703(19) y
Cd1 N1 . 2.476(2) y
N1 C1 . 1.309(3) ?
N1 N2 . 1.351(3) ?
N2 N3 . 1.290(3) ?
N3 N4 . 1.339(3) ?
N4 C1 . 1.324(3) ?
N4 C2 . 1.458(3) ?
N5 C3 . 1.352(3) ?
N5 C4 . 1.381(3) ?
N5 H5B . 0.8600 ?
N6 C3 . 1.313(3) ?
N6 C9 . 1.397(3) ?
N6 Cd1 1_565 2.2961(18) ?
O1 C10 . 1.259(3) ?
O2 C10 . 1.249(3) ?
O2 Cd1 2 2.2271(17) ?
O3 C12 . 1.243(3) ?
O4 C12 . 1.244(3) ?
C1 H1A . 0.9300 ?
C2 C3 . 1.498(3) ?
C2 H2A . 0.9700 ?
C2 H2B . 0.9700 ?
C4 C9 . 1.390(3) ?
C4 C5 . 1.393(3) ?
C5 C6 . 1.371(4) ?
C5 H5A . 0.9300 ?
C6 C7 . 1.401(4) ?
C6 H6A . 0.9300 ?
C7 C8 . 1.377(3) ?
C7 H7A . 0.9300 ?
C8 C9 . 1.396(3) ?
C8 H8A . 0.9300 ?
C10 C11 . 1.509(3) ?
C11 C11 2_655 1.498(4) ?
C11 H11A . 0.9700 ?
C11 H11B . 0.9700 ?
C12 C13 . 1.512(3) ?
C13 C13 2_665 1.505(5) ?
C13 H13A . 0.9700 ?
C13 H13C . 0.9700 ?

loop_
_geom_hbond_atom_site_label_D
_geom_hbond_atom_site_label_H
_geom_hbond_atom_site_label_A
_geom_hbond_site_symmetry_A
_geom_hbond_distance_DH
_geom_hbond_distance_HA
_geom_hbond_distance_DA
_geom_hbond_angle_DHA
N5 H5B N2 2_566 0.86 2.27 3.089(3) 159

loop_
_geom_torsion_atom_site_label_1
_geom_torsion_atom_site_label_2
_geom_torsion_atom_site_label_3
_geom_torsion_atom_site_label_4
_geom_torsion_site_symmetry_1
_geom_torsion_site_symmetry_4
_geom_torsion
C1 N1 N2 N3 . . -0.1(3)
Cd1 N1 N2 N3 . . -171.73(17)
N1 N2 N3 N4 . . -0.1(3)
N2 N3 N4 C1 . . 0.2(3)
N2 N3 N4 C2 . . -178.4(2)
N2 N1 C1 N4 . . 0.2(3)
Cd1 N1 C1 N4 . . 170.77(15)
N3 N4 C1 N1 . . -0.2(3)
C2 N4 C1 N1 . . 178.1(2)
C1 N4 C2 C3 . . -97.0(3)
N3 N4 C2 C3 . . 81.2(3)
C9 N6 C3 N5 . . 0.4(2)
Cd1 N6 C3 N5 1_565 . 177.62(14)
C9 N6 C3 C2 . . -179.8(2)
Cd1 N6 C3 C2 1_565 . -2.6(3)
C4 N5 C3 N6 . . -1.2(3)
C4 N5 C3 C2 . . 178.99(19)
N4 C2 C3 N6 . . 130.2(2)
N4 C2 C3 N5 . . -50.0(3)
C3 N5 C4 C9 . . 1.5(2)
C3 N5 C4 C5 . . -175.3(2)
N5 C4 C5 C6 . . 177.9(2)
C9 C4 C5 C6 . . 1.6(3)
C4 C5 C6 C7 . . 0.1(4)
C5 C6 C7 C8 . . -1.2(4)
C6 C7 C8 C9 . . 0.6(4)
N5 C4 C9 C8 . . -179.4(2)
C5 C4 C9 C8 . . -2.2(3)
N5 C4 C9 N6 . . -1.3(2)
C5 C4 C9 N6 . . 175.9(2)
C7 C8 C9 C4 . . 1.0(3)
C7 C8 C9 N6 . . -176.6(2)
C3 N6 C9 C4 . . 0.6(2)
Cd1 N6 C9 C4 1_565 . -176.65(14)
C3 N6 C9 C8 . . 178.4(2)
Cd1 N6 C9 C8 1_565 . 1.2(3)
Cd1 O2 C10 O1 2 . -6.3(3)
Cd1 O2 C10 C11 2 . 173.39(17)
Cd1 O1 C10 O2 . . -96.3(2)
Cd1 O1 C10 C11 . . 84.0(2)
O2 C10 C11 C11 . 2_655 13.7(4)
O1 C10 C11 C11 . 2_655 -166.6(3)
Cd1 O3 C12 O4 . . -0.7(3)
Cd1 O3 C12 C13 . . 178.0(2)
Cd1 O4 C12 O3 . . 0.7(3)
Cd1 O4 C12 C13 . . -178.0(2)
O3 C12 C13 C13 . 2_665 -12.0(5)
O4 C12 C13 C13 . 2_665 166.7(3)

_cod_database_fobs_code 2019955
